data_1576306
loop_
_publ_author_name
'Yang, Ya-Wen'
'Xu, Ke'
'Zhou, Zi-Ning'
'Jin, Ming-Liang'
'Tsunashima, Ryo'
'Nakamura, Takayoshi'
'Chai, Chao-Yang'
'Ye, Qiong'

_publ_section_title
;
 Organic cation conformational flexibility governs mechanical response in
 organic-inorganic hybrid materials.
;
_journal_name_full 'Chemical science'
_journal_paper_doi 10.1039/d5sc06333g
_journal_year 2025
_chemical_formula_moiety 'I3 Pb1, 1(C5 H12 N1 O1)'
_chemical_formula_sum 'C5 H12 I3 N O Pb'
_chemical_formula_weight 690.05
_space_group_crystal_system hexagonal
_space_group_IT_number 194
_space_group_name_Hall '-P 6c 2c'
_space_group_name_H-M_alt 'P 63/m m c'
_atom_sites_solution_hydrogens mixed
_atom_sites_solution_primary dual
_atom_sites_solution_secondary difmap
_audit_creation_date 2025-09-26
_audit_creation_method
;
Olex2 1.5
(compiled 2022.04.07 svn.rca3783a0 for OlexSys, GUI svn.r6498)
;
_audit_update_record
;
2025-10-06 deposited with the CCDC.	2025-11-17 downloaded from the CCDC.
;
_cell_angle_alpha 90
_cell_angle_beta 90
_cell_angle_gamma 120
_cell_formula_units_Z 2
_cell_length_a 9.904(3)
_cell_length_b 9.904(3)
_cell_length_c 8.060(3)
_cell_measurement_reflns_used 403
_cell_measurement_temperature 393.00(10)
_cell_measurement_theta_max 30.4210
_cell_measurement_theta_min 2.3920
_cell_volume 684.7(4)
_computing_cell_refinement 'CrysAlisPro 1.171.42.84a (Rigaku OD, 2023)'
_computing_data_collection 'CrysAlisPro 1.171.42.84a (Rigaku OD, 2023)'
_computing_data_reduction 'CrysAlisPro 1.171.42.84a (Rigaku OD, 2023)'
_computing_molecular_graphics 'Olex2 1.5 (Dolomanov et al., 2009)'
_computing_publication_material 'Olex2 1.5 (Dolomanov et al., 2009)'
_computing_structure_refinement 'SHELXL 2025/1 (Sheldrick, 2015)'
_computing_structure_solution 'SHELXT 2018/2 (Sheldrick, 2018)'
_diffrn_ambient_environment air
_diffrn_ambient_temperature 393.00(10)
_diffrn_detector 'Hybrid Pixel Array Detector'
_diffrn_detector_area_resol_mean 10.0000
_diffrn_detector_type HyPix
_diffrn_measured_fraction_theta_full 1.000
_diffrn_measured_fraction_theta_max 1.000
_diffrn_measurement_details
;
List of Runs (angles in degrees, time in seconds):

  # Type    Start    End  Width  t~exp~   \w     \q     \k     \f   Frames
#--------------------------------------------------------------------------
  1  \w     -4.00  78.00   0.50    1.00    --    4.83  38.00  30.00  164
  2  \w    -48.00 -23.00   0.50    1.00    --   -5.61 -17.00  48.00   50
  3  \w    -12.00  26.00   0.50    1.00    --    4.83 -99.00 -30.00   76
;
_diffrn_measurement_device 'four-circle diffractometer'
_diffrn_measurement_device_type 'XtaLAB Synergy R, DW system, HyPix'
_diffrn_measurement_method '\w scans'
_diffrn_orient_matrix_type 'CrysAlisPro convention (1999,Acta A55,543-557)'
_diffrn_orient_matrix_UB_11 -0.0817213000
_diffrn_orient_matrix_UB_12 -0.0348913000
_diffrn_orient_matrix_UB_13 0.0121810000
_diffrn_orient_matrix_UB_21 -0.0091412000
_diffrn_orient_matrix_UB_22 -0.0746062000
_diffrn_orient_matrix_UB_23 -0.0150015000
_diffrn_orient_matrix_UB_31 0.0101550000
_diffrn_orient_matrix_UB_32 -0.0079408000
_diffrn_orient_matrix_UB_33 0.0857995000
_diffrn_radiation_monochromator mirror
_diffrn_radiation_probe x-ray
_diffrn_radiation_type 'Mo K\a'
_diffrn_radiation_wavelength 0.71073
_diffrn_reflns_av_R_equivalents 0.1715
_diffrn_reflns_av_unetI/netI 0.0775
_diffrn_reflns_Laue_measured_fraction_full 1.000
_diffrn_reflns_Laue_measured_fraction_max 1.000
_diffrn_reflns_limit_h_max 11
_diffrn_reflns_limit_h_min -11
_diffrn_reflns_limit_k_max 11
_diffrn_reflns_limit_k_min -11
_diffrn_reflns_limit_l_max 8
_diffrn_reflns_limit_l_min -9
_diffrn_reflns_number 2750
_diffrn_reflns_point_group_measured_fraction_full 1.000
_diffrn_reflns_point_group_measured_fraction_max 1.000
_diffrn_reflns_theta_full 24.964
_diffrn_reflns_theta_max 24.964
_diffrn_reflns_theta_min 2.375
_diffrn_source 'Rotating-anode X-ray tube'
_diffrn_source_target Mo
_diffrn_source_type 'Rigaku (Mo) X-ray Source'
_exptl_absorpt_coefficient_mu 19.048
_exptl_absorpt_correction_T_max 1.00000
_exptl_absorpt_correction_T_min 0.18647
_exptl_absorpt_correction_type multi-scan
_exptl_absorpt_process_details
;
CrysAlisPro 1.171.42.84a (Rigaku Oxford Diffraction, 2023)
Empirical absorption correction using spherical harmonics,
implemented in SCALE3 ABSPACK scaling algorithm.
;
_exptl_crystal_colour 'clear light yellow'
_exptl_crystal_colour_lustre clear
_exptl_crystal_colour_modifier light
_exptl_crystal_colour_primary yellow
_exptl_crystal_density_diffrn 3.347
_exptl_crystal_density_method 'not measured'
_exptl_crystal_description block
_exptl_crystal_F_000 596
_exptl_crystal_size_max 0.13
_exptl_crystal_size_mid 0.12
_exptl_crystal_size_min 0.1
_refine_diff_density_max 0.530
_refine_diff_density_min -1.045
_refine_diff_density_rms 0.188
_refine_ls_extinction_method none
_refine_ls_goodness_of_fit_ref 1.143
_refine_ls_hydrogen_treatment constr
_refine_ls_matrix_type full
_refine_ls_number_parameters 67
_refine_ls_number_reflns 259
_refine_ls_number_restraints 99
_refine_ls_restrained_S_all 0.999
_refine_ls_R_factor_all 0.1575
_refine_ls_R_factor_gt 0.0848
_refine_ls_shift/su_max 0.001
_refine_ls_shift/su_mean 0.000
_refine_ls_structure_factor_coef Fsqd
_refine_ls_weighting_details 'w=1/[\s^2^(Fo^2^)+(0.0900P)^2^+4.5988P] where P=(Fo^2^+2Fc^2^)/3'
_refine_ls_weighting_scheme calc
_refine_ls_wR_factor_gt 0.1988
_refine_ls_wR_factor_ref 0.2551
_reflns_Friedel_coverage 0.000
_reflns_number_gt 103
_reflns_number_total 259
_reflns_threshold_expression 'I > 2\s(I)'
_cod_data_source_file d5sc06333g9.cif
_cod_data_source_block 1-393k
_cod_original_cell_volume 684.7(5)
_cod_database_code 1576306
_shelx_shelxl_version_number 2025/1
_shelx_space_group_comment
;
The symmetry employed for this shelxl refinement is uniquely defined
by the following loop, which should always be used as a source of
symmetry information in preference to the above space-group names.
They are only intended as comments.
;
_shelx_estimated_absorpt_t_max 0.252
_shelx_estimated_absorpt_t_min 0.191
_exptl_crystal_mounting_method
;
 Crystals were removed from the crystallisation vial and immediately coated
 with PDMS (polydimethylsiloxane/Dimethicone, CAS: 9006-65-9 on a glass slide.
 A suitable single crystal was selected and mounted on a glass fiber using
 vacuum silicone grease as adhesive. The glass fiber with single crystal was
 mounted on copper pin with solid paraffin. Operator: DJ_Tokyo.
;
_olex2_refinement_description
;
1. Fixed Uiso
 At 1.2 times of:
  All C(H) groups, All C(H,H) groups, All N(H,H) groups
 At 1.5 times of:
  All O(H) groups
2. Restrained distances
 C1-N1 = N1-C4
 1.47 with sigma of 0.005
 C4-C3 = C3-C2 = C2-C1 = C5-C1
 1.54 with sigma of 0.005
 O1-C5
 1.43 with sigma of 0.005
 C1-C3 = C2-C4 = C2-C5
 2.515 with sigma of 0.01
 N1-C3 = N1-C2 = N1-C5
 2.458 with sigma of 0.01
 C1-C4
 2.401 with sigma of 0.01
 C1-O1
 2.426 with sigma of 0.01
3. Uiso/Uaniso restraints and constraints
C3 \\sim C2 \\sim C1 \\sim C5 \\sim C4 \\sim O1 \\sim N1: within 2A with sigma
of 0.01 and sigma for terminal atoms of 0.02 within 2A
Uanis(C3) \\sim Ueq, Uanis(C2) \\sim Ueq, Uanis(C1) \\sim Ueq, Uanis(C5) \\sim
Ueq, Uanis(O1) \\sim Ueq, Uanis(N1) \\sim Ueq, Uanis(C4) \\sim Ueq: with sigma
of 0.01 and sigma for terminal atoms of 0.02
4. Others
 Fixed Sof: C2(0.08333) H2A(0.08333) H2B(0.08333) C1(0.08333) H1(0.08333)
 C5(0.08333) H5A(0.08333) H5B(0.08333) O1(0.08333) H1A(0.08333) C4(0.08333)
 H4A(0.08333) H4B(0.08333) C3(0.08333) H3A(0.08333) H3B(0.08333) N1(0.08333)
 H1B(0.08333) H1C(0.08333)
 Fixed Y: C2(0.38595) C4(0.39733) C3(0.3737)
5.a Riding coordinates:
 O1(H1A)
5.b Ternary CH refined with riding coordinates:
 C1(H1)
5.c Secondary CH2 refined with riding coordinates:
 C2(H2A,H2B), C5(H5A,H5B), C4(H4A,H4B), C3(H3A,H3B), N1(H1B,H1C)
;
_olex2_submission_special_instructions 'No special instructions were received'
_oxdiff_exptl_absorpt_empirical_details
;
Empirical correction (ABSPACK) includes:
- Absorption correction using spherical harmonics
- Frame scaling
;
_oxdiff_exptl_absorpt_empirical_full_max 2.431
_oxdiff_exptl_absorpt_empirical_full_min 0.598

loop_
_space_group_symop_operation_xyz
'x, y, z'
'-y, x-y, z'
'-x+y, -x, z'
'-x, -y, z+1/2'
'y, -x+y, z+1/2'
'x-y, x, z+1/2'
'y, x, -z'
'x-y, -y, -z'
'-x, -x+y, -z'
'-y, -x, -z+1/2'
'-x+y, y, -z+1/2'
'x, x-y, -z+1/2'
'-x, -y, -z'
'y, -x+y, -z'
'x-y, x, -z'
'x, y, -z-1/2'
'-y, x-y, -z-1/2'
'-x+y, -x, -z-1/2'
'-y, -x, z'
'-x+y, y, z'
'x, x-y, z'
'y, x, z-1/2'
'x-y, -y, z-1/2'
'-x, -x+y, z-1/2'

loop_
_atom_site_label
_atom_site_type_symbol
_atom_site_fract_x
_atom_site_fract_y
_atom_site_fract_z
_atom_site_U_iso_or_equiv
_atom_site_adp_type
_atom_site_occupancy
_atom_site_site_symmetry_order
_atom_site_calc_flag
_atom_site_refinement_flags_posn
_atom_site_refinement_flags_adp
_atom_site_refinement_flags_occupancy
_atom_site_disorder_assembly
_atom_site_disorder_group
Pb1 Pb 1.000000 1.000000 0.500000 0.229(4) Uani 1 12 d S T P . .
I2 I 0.7108(9) 0.8554(5) 0.250000 0.296(5) Uani 1 4 d S T P . .
C2 C 0.536(8) 0.385950 0.236(10) 0.19(4) Uani 0.0833 1 d D U P A -1
H2A H 0.463357 0.287730 0.183416 0.225 Uiso 0.0833 1 calc R U P A -1
H2B H 0.517448 0.466702 0.192220 0.225 Uiso 0.0833 1 calc R U P A -1
C1 C 0.706(8) 0.427(7) 0.203(9) 0.19(4) Uani 0.0833 1 d D U P A -1
H1 H 0.764001 0.530089 0.150994 0.225 Uiso 0.0833 1 calc R U P A -1
C5 C 0.706(12) 0.303(11) 0.087(10) 0.19(4) Uani 0.0833 1 d D U P A -1
H5A H 0.648697 0.295483 -0.013934 0.225 Uiso 0.0833 1 calc R U P A -1
H5B H 0.811886 0.333137 0.056471 0.225 Uiso 0.0833 1 calc R U P A -1
O1 O 0.634(19) 0.156(9) 0.169(14) 0.19(4) Uani 0.0833 1 d D U P A -1
H1A H 0.706127 0.137089 0.167432 0.280 Uiso 0.0833 1 d R U P A -1
C4 C 0.670(10) 0.397330 0.499(8) 0.19(4) Uani 0.0833 1 d D U P A -1
H4A H 0.713697 0.485200 0.575184 0.225 Uiso 0.0833 1 calc R U P A -1
H4B H 0.650939 0.305076 0.560317 0.225 Uiso 0.0833 1 calc R U P A -1
C3 C 0.515(9) 0.373700 0.427(11) 0.19(4) Uani 0.0833 1 d D U P A -1
H3A H 0.493434 0.453320 0.467690 0.225 Uiso 0.0833 1 calc R U P A -1
H3B H 0.428711 0.272242 0.457598 0.225 Uiso 0.0833 1 calc R U P A -1
N1 N 0.779(8) 0.426(16) 0.362(11) 0.19(4) Uani 0.0833 1 d D U P A -1
H1B H 0.804963 0.352702 0.360431 0.225 Uiso 0.0833 1 calc R U P A -1
H1C H 0.864966 0.518002 0.376572 0.225 Uiso 0.0833 1 calc R U P A -1

loop_
_atom_site_aniso_label
_atom_site_aniso_U_11
_atom_site_aniso_U_22
_atom_site_aniso_U_33
_atom_site_aniso_U_23
_atom_site_aniso_U_13
_atom_site_aniso_U_12
Pb1 0.310(5) 0.310(5) 0.0684(19) 0.000 0.000 0.155(3)
I2 0.323(9) 0.401(8) 0.138(4) 0.000 0.000 0.161(4)
C2 0.19(4) 0.19(4) 0.19(4) 0.000(8) 0.000(8) 0.09(2)
C1 0.19(4) 0.19(4) 0.19(4) 0.000(7) 0.000(7) 0.09(2)
C5 0.19(4) 0.19(4) 0.19(4) 0.000(9) 0.000(9) 0.09(2)
O1 0.19(4) 0.19(4) 0.19(4) 0.000(17) -0.002(17) 0.09(2)
C4 0.19(4) 0.19(4) 0.19(4) 0.000(8) 0.000(8) 0.09(2)
C3 0.19(4) 0.19(4) 0.19(4) 0.000(8) 0.000(8) 0.09(2)
N1 0.19(4) 0.19(4) 0.19(4) 0.000(8) 0.000(8) 0.09(2)

loop_
_atom_type_symbol
_atom_type_description
_atom_type_scat_dispersion_real
_atom_type_scat_dispersion_imag
_atom_type_scat_source
C C 0.0033 0.0016 'International Tables Vol C Tables 4.2.6.8 and 6.1.1.4'
H H 0.0000 0.0000 'International Tables Vol C Tables 4.2.6.8 and 6.1.1.4'
I I -0.4742 1.8119 'International Tables Vol C Tables 4.2.6.8 and 6.1.1.4'
N N 0.0061 0.0033 'International Tables Vol C Tables 4.2.6.8 and 6.1.1.4'
O O 0.0106 0.0060 'International Tables Vol C Tables 4.2.6.8 and 6.1.1.4'
Pb Pb -3.3944 10.1111 'International Tables Vol C Tables 4.2.6.8 and 6.1.1.4'

loop_
_geom_angle_atom_site_label_1
_geom_angle_atom_site_label_2
_geom_angle_atom_site_label_3
_geom_angle
_geom_angle_site_symmetry_1
_geom_angle_site_symmetry_3
_geom_angle_publ_flag
I2 Pb1 I2 180.0 . 13_776 ?
I2 Pb1 I2 95.53(13) 2_765 15_656 ?
I2 Pb1 I2 95.53(13) . 15_656 ?
I2 Pb1 I2 84.47(13) 14_566 15_656 ?
I2 Pb1 I2 95.53(13) 14_566 3_675 ?
I2 Pb1 I2 84.47(13) 2_765 3_675 ?
I2 Pb1 I2 84.47(13) . 2_765 ?
I2 Pb1 I2 95.53(13) . 14_566 ?
I2 Pb1 I2 95.53(13) 13_776 2_765 ?
I2 Pb1 I2 84.47(13) . 3_675 ?
I2 Pb1 I2 180.0 14_566 2_765 ?
I2 Pb1 I2 84.47(13) 13_776 14_566 ?
I2 Pb1 I2 95.53(13) 13_776 3_675 ?
I2 Pb1 I2 84.47(13) 13_776 15_656 ?
I2 Pb1 I2 180.0(2) 15_656 3_675 ?
Pb1 I2 Pb1 78.17(18) . 4_774 ?
H2A C2 H2B 108.7 . . ?
C1 C2 H2A 110.5 . . ?
C1 C2 H2B 110.5 . . ?
C1 C2 C3 106.2(5) . . ?
C3 C2 H2A 110.5 . . ?
C3 C2 H2B 110.5 . . ?
C2 C1 H1 109.9 . . ?
C5 C1 C2 109.2(9) . . ?
C5 C1 H1 109.9 . . ?
N1 C1 C2 108.6(5) . . ?
N1 C1 H1 109.9 . . ?
N1 C1 C5 109.4(9) . . ?
C1 C5 H5A 109.8 . . ?
C1 C5 H5B 109.8 . . ?
H5A C5 H5B 108.2 . . ?
O1 C5 C1 109.5(9) . . ?
O1 C5 H5A 109.8 . . ?
O1 C5 H5B 109.8 . . ?
C5 O1 H1A 100.2 . . ?
H4A C4 H4B 108.4 . . ?
C3 C4 H4A 110.0 . . ?
C3 C4 H4B 110.0 . . ?
N1 C4 H4A 110.0 . . ?
N1 C4 H4B 110.0 . . ?
N1 C4 C3 108.6(5) . . ?
C2 C3 H3A 110.5 . . ?
C2 C3 H3B 110.5 . . ?
C4 C3 C2 106.2(5) . . ?
C4 C3 H3A 110.5 . . ?
C4 C3 H3B 110.5 . . ?
H3A C3 H3B 108.7 . . ?
C1 N1 H1B 109.6 . . ?
C1 N1 H1C 109.6 . . ?
C4 N1 C1 110.2(6) . . ?
C4 N1 H1B 109.6 . . ?
C4 N1 H1C 109.6 . . ?
H1B N1 H1C 108.1 . . ?

loop_
_geom_bond_atom_site_label_1
_geom_bond_atom_site_label_2
_geom_bond_distance
_geom_bond_site_symmetry_2
_geom_bond_publ_flag
Pb1 I2 3.196(6) . ?
Pb1 I2 3.196(6) 14_566 ?
Pb1 I2 3.196(6) 13_776 ?
Pb1 I2 3.196(6) 3_675 ?
Pb1 I2 3.196(6) 2_765 ?
Pb1 I2 3.196(6) 15_656 ?
C2 H2A 0.9700 . ?
C2 H2B 0.9700 . ?
C2 C1 1.547(6) . ?
C2 C3 1.550(6) . ?
C1 H1 0.9800 . ?
C1 C5 1.540(6) . ?
C1 N1 1.472(6) . ?
C5 H5A 0.9700 . ?
C5 H5B 0.9700 . ?
C5 O1 1.430(6) . ?
O1 H1A 0.8200 . ?
C4 H4A 0.9700 . ?
C4 H4B 0.9700 . ?
C4 C3 1.547(6) . ?
C4 N1 1.472(6) . ?
C3 H3A 0.9700 . ?
C3 H3B 0.9700 . ?
N1 H1B 0.8900 . ?
N1 H1C 0.8900 . ?

loop_
_geom_torsion_atom_site_label_1
_geom_torsion_atom_site_label_2
_geom_torsion_atom_site_label_3
_geom_torsion_atom_site_label_4
_geom_torsion
_geom_torsion_site_symmetry_1
_geom_torsion_site_symmetry_2
_geom_torsion_site_symmetry_3
_geom_torsion_site_symmetry_4
_geom_torsion_publ_flag
C2 C1 C5 O1 -65(10) . . . . ?
C2 C1 N1 C4 -4(7) . . . . ?
C1 C2 C3 C4 -4(2) . . . . ?
C5 C1 N1 C4 -123(7) . . . . ?
C3 C2 C1 C5 124(4) . . . . ?
C3 C2 C1 N1 4(4) . . . . ?
C3 C4 N1 C1 1(8) . . . . ?
N1 C1 C5 O1 54(10) . . . . ?
N1 C4 C3 C2 2(6) . . . . ?
